data_7115494
loop_
_publ_author_name
'Eric C. Keske'
'Brandon D. Moore'
'Olena V. Zenkina'
'Ruiyao Wang'
'Gabriele Schatte'
'Cathleen M. Crudden'

_publ_section_title
;
 Highly selective directed arylation reactions via back-to-back
 dehydrogenative C-H borylation/arylation reactions
;
_journal_name_full Chem.Commun.
_journal_page_first 9883
_journal_paper_doi 10.1039/C4cc02499K
_journal_volume 50
_journal_year 2014
_chemical_formula_sum 'C49.2 H55.8 Cl N4 Rh'
_chemical_formula_weight 841.54
_space_group_IT_number 2
_symmetry_cell_setting triclinic
_symmetry_space_group_name_Hall '-P 1'
_symmetry_space_group_name_H-M 'P -1'
_atom_sites_solution_hydrogens geom
_atom_sites_solution_primary direct
_atom_sites_solution_secondary difmap
_audit_creation_method SHELXL-97
_audit_update_record
;
2014-04-03 # Formatted by publCIF
;
_cell_angle_alpha 61.6840(10)
_cell_angle_beta 87.1810(10)
_cell_angle_gamma 79.8940(10)
_cell_formula_units_Z 2
_cell_length_a 12.5336(10)
_cell_length_b 13.3530(10)
_cell_length_c 15.0479(12)
_cell_measurement_reflns_used 1553
_cell_measurement_temperature 180(2)
_cell_measurement_theta_max 24.52
_cell_measurement_theta_min 2.30
_cell_volume 2181.0(3)
_computing_cell_refinement 'Bruker SAINT'
_computing_data_collection 'Bruker APEX2'
_computing_data_reduction 'Bruker SAINT'
_computing_molecular_graphics 'Bruker SHELXTL'
_computing_publication_material 'Bruker SHELXTL'
_computing_structure_refinement 'SHELXL-97 (Sheldrick, 2008)'
_computing_structure_solution 'SHELXS-97 (Sheldrick, 2008)'
_diffrn_ambient_temperature 180(2)
_diffrn_measured_fraction_theta_full 0.988
_diffrn_measured_fraction_theta_max 0.988
_diffrn_measurement_device_type 'Bruker APEX-II CCD'
_diffrn_measurement_method '\f and \w scans'
_diffrn_radiation_monochromator graphite
_diffrn_radiation_source 'fine-focus sealed tube'
_diffrn_radiation_type MoK\a
_diffrn_radiation_wavelength 0.71073
_diffrn_reflns_av_R_equivalents 0.0234
_diffrn_reflns_av_sigmaI/netI 0.0304
_diffrn_reflns_limit_h_max 15
_diffrn_reflns_limit_h_min -15
_diffrn_reflns_limit_k_max 16
_diffrn_reflns_limit_k_min -16
_diffrn_reflns_limit_l_max 18
_diffrn_reflns_limit_l_min -18
_diffrn_reflns_number 21252
_diffrn_reflns_theta_full 26.00
_diffrn_reflns_theta_max 26.00
_diffrn_reflns_theta_min 1.76
_exptl_absorpt_coefficient_mu 0.490
_exptl_absorpt_correction_T_max 0.9618
_exptl_absorpt_correction_T_min 0.8668
_exptl_absorpt_correction_type multi-scan
_exptl_crystal_colour orange
_exptl_crystal_density_diffrn 1.281
_exptl_crystal_density_method 'not measured'
_exptl_crystal_description block
_exptl_crystal_F_000 882
_exptl_crystal_size_max 0.30
_exptl_crystal_size_mid 0.20
_exptl_crystal_size_min 0.08
_refine_diff_density_max 1.816
_refine_diff_density_min -0.501
_refine_diff_density_rms 0.086
_refine_ls_extinction_method none
_refine_ls_goodness_of_fit_ref 1.096
_refine_ls_hydrogen_treatment constr
_refine_ls_matrix_type full
_refine_ls_number_parameters 508
_refine_ls_number_reflns 8484
_refine_ls_number_restraints 5
_refine_ls_restrained_S_all 1.102
_refine_ls_R_factor_all 0.0468
_refine_ls_R_factor_gt 0.0399
_refine_ls_shift/su_max 0.002
_refine_ls_shift/su_mean 0.000
_refine_ls_structure_factor_coef Fsqd
_refine_ls_weighting_details 'calc w=1/[\s^2^(Fo^2^)+(0.0613P)^2^+1.8000P] where P=(Fo^2^+2Fc^2^)/3'
_refine_ls_weighting_scheme calc
_refine_ls_wR_factor_gt 0.1075
_refine_ls_wR_factor_ref 0.1134
_reflns_number_gt 7447
_reflns_number_total 8484
_reflns_threshold_expression >2sigma(I)
_cod_data_source_file c4cc02499k2.cif
_cod_data_source_block cc117a
_cod_original_sg_symbol_H-M P-1
_cod_original_formula_sum 'C49.20 H55.80 Cl N4 Rh'
_cod_database_code 7115494

loop_
_symmetry_equiv_pos_as_xyz
'x, y, z'
'-x, -y, -z'

loop_
_atom_site_label
_atom_site_type_symbol
_atom_site_fract_x
_atom_site_fract_y
_atom_site_fract_z
_atom_site_U_iso_or_equiv
_atom_site_adp_type
_atom_site_occupancy
_atom_site_symmetry_multiplicity
_atom_site_calc_flag
_atom_site_refinement_flags
Rh1 Rh 0.193700(16) 0.169642(18) 0.707415(16) 0.02650(9) Uani 1 1 d .
Cl1 Cl 0.26035(6) 0.16918(7) 0.85564(6) 0.04084(19) Uani 1 1 d .
N1 N 0.43262(18) 0.17516(19) 0.63884(17) 0.0270(5) Uani 1 1 d .
N2 N 0.33057(18) 0.31773(19) 0.53718(17) 0.0276(5) Uani 1 1 d .
N3 N 0.05084(18) 0.1040(2) 0.78401(18) 0.0318(5) Uani 1 1 d .
N4 N 0.0751(2) -0.0675(2) 0.6489(2) 0.0364(6) Uani 1 1 d .
C1 C 0.3268(2) 0.2244(2) 0.6265(2) 0.0253(5) Uani 1 1 d .
C2 C 0.4983(2) 0.2339(2) 0.5579(2) 0.0308(6) Uani 1 1 d .
H2A H 0.5734 0.2114 0.5518 0.037 Uiso 1 1 calc R
C3 C 0.4353(2) 0.3233(3) 0.4952(2) 0.0316(6) Uani 1 1 d .
H3A H 0.4542 0.3822 0.4326 0.038 Uiso 1 1 calc R
C4 C 0.4822(2) 0.0898(2) 0.7314(2) 0.0289(6) Uani 1 1 d .
C5 C 0.4804(2) -0.0235(3) 0.7571(2) 0.0336(6) Uani 1 1 d .
C6 C 0.5368(3) -0.1005(3) 0.8432(3) 0.0461(8) Uani 1 1 d .
H6A H 0.5394 -0.1807 0.8667 0.055 Uiso 1 1 calc R
C7 C 0.5912(3) -0.0650(3) 0.8983(3) 0.0514(9) Uani 1 1 d .
H7A H 0.6309 -0.1224 0.9582 0.062 Uiso 1 1 calc R
C8 C 0.5906(3) 0.0473(3) 0.8711(3) 0.0437(8) Uani 1 1 d .
H8A H 0.6281 0.0680 0.9116 0.052 Uiso 1 1 calc R
C9 C 0.5368(2) 0.1276(3) 0.7870(2) 0.0340(6) Uani 1 1 d .
C10 C 0.4199(2) -0.0642(3) 0.6992(3) 0.0394(7) Uani 1 1 d .
H10A H 0.3756 0.0065 0.6447 0.047 Uiso 1 1 calc R
C11 C 0.3384(3) -0.1392(4) 0.7685(4) 0.0671(12) Uani 1 1 d .
H11A H 0.2928 -0.0970 0.7989 0.101 Uiso 1 1 calc R
H11B H 0.3782 -0.2114 0.8219 0.101 Uiso 1 1 calc R
H11C H 0.2926 -0.1567 0.7284 0.101 Uiso 1 1 calc R
C12 C 0.4953(4) -0.1247(5) 0.6441(4) 0.0780(15) Uani 1 1 d .
H12A H 0.5392 -0.0702 0.5956 0.117 Uiso 1 1 calc R
H12B H 0.4501 -0.1482 0.6084 0.117 Uiso 1 1 calc R
H12C H 0.5432 -0.1928 0.6944 0.117 Uiso 1 1 calc R
C13 C 0.5402(3) 0.2513(3) 0.7589(2) 0.0374(7) Uani 1 1 d .
H13A H 0.4841 0.3003 0.7033 0.045 Uiso 1 1 calc R
C14 C 0.6520(3) 0.2837(3) 0.7142(3) 0.0483(8) Uani 1 1 d .
H14A H 0.6648 0.2694 0.6561 0.072 Uiso 1 1 calc R
H14B H 0.7099 0.2366 0.7659 0.072 Uiso 1 1 calc R
H14C H 0.6513 0.3656 0.6924 0.072 Uiso 1 1 calc R
C15 C 0.5093(3) 0.2824(3) 0.8486(3) 0.0515(9) Uani 1 1 d .
H15A H 0.4368 0.2656 0.8713 0.077 Uiso 1 1 calc R
H15B H 0.5098 0.3646 0.8243 0.077 Uiso 1 1 calc R
H15C H 0.5623 0.2361 0.9052 0.077 Uiso 1 1 calc R
C16 C 0.2433(2) 0.4095(2) 0.4945(2) 0.0304(6) Uani 1 1 d .
C17 C 0.2045(2) 0.4763(2) 0.5470(2) 0.0336(6) Uani 1 1 d .
C18 C 0.1239(3) 0.5669(3) 0.5016(3) 0.0414(8) Uani 1 1 d .
H18A H 0.0935 0.6120 0.5330 0.050 Uiso 1 1 calc R
C19 C 0.0874(3) 0.5913(3) 0.4078(3) 0.0465(8) Uani 1 1 d .
H19A H 0.0310 0.6556 0.3746 0.056 Uiso 1 1 calc R
C20 C 0.1287(3) 0.5266(3) 0.3566(3) 0.0431(8) Uani 1 1 d .
H20A H 0.0999 0.5500 0.2911 0.052 Uiso 1 1 calc R
C21 C 0.2075(2) 0.4328(3) 0.3993(2) 0.0356(7) Uani 1 1 d .
C22 C 0.2526(3) 0.4599(3) 0.6439(2) 0.0368(7) Uani 1 1 d .
H22A H 0.2835 0.3759 0.6842 0.044 Uiso 1 1 calc R
C23 C 0.1708(3) 0.4930(3) 0.7153(3) 0.0539(9) Uani 1 1 d .
H23A H 0.1056 0.4589 0.7231 0.081 Uiso 1 1 calc R
H23B H 0.1505 0.5772 0.6845 0.081 Uiso 1 1 calc R
H23C H 0.2064 0.4632 0.7817 0.081 Uiso 1 1 calc R
C24 C 0.3486(3) 0.5256(3) 0.6182(3) 0.0527(9) Uani 1 1 d .
H24A H 0.4009 0.4988 0.5802 0.079 Uiso 1 1 calc R
H24B H 0.3839 0.5114 0.6807 0.079 Uiso 1 1 calc R
H24C H 0.3221 0.6086 0.5772 0.079 Uiso 1 1 calc R
C25 C 0.2507(3) 0.3657(3) 0.3382(3) 0.0431(8) Uani 1 1 d .
H25A H 0.3018 0.2951 0.3852 0.052 Uiso 1 1 calc R
C26 C 0.3165(4) 0.4342(3) 0.2439(3) 0.0612(11) Uani 1 1 d .
H26A H 0.3371 0.3890 0.2082 0.092 Uiso 1 1 calc R
H26B H 0.3819 0.4485 0.2659 0.092 Uiso 1 1 calc R
H26C H 0.2715 0.5081 0.1986 0.092 Uiso 1 1 calc R
C27 C 0.1586(4) 0.3237(3) 0.3091(3) 0.0663(12) Uani 1 1 d .
H27A H 0.1197 0.2796 0.3696 0.099 Uiso 1 1 calc R
H27B H 0.1888 0.2743 0.2792 0.099 Uiso 1 1 calc R
H27C H 0.1083 0.3904 0.2601 0.099 Uiso 1 1 calc R
C28 C -0.0157(2) 0.1352(3) 0.8516(2) 0.0334(7) Uani 1 1 d .
C29 C -0.0063(3) 0.2348(3) 0.8595(2) 0.0386(7) Uani 1 1 d .
H29A H 0.0470 0.2797 0.8227 0.046 Uiso 1 1 calc R
C30 C -0.0761(3) 0.2690(3) 0.9225(3) 0.0456(8) Uani 1 1 d .
H30A H -0.0694 0.3381 0.9238 0.055 Uiso 1 1 calc R
C31 C -0.1553(3) 0.2036(3) 0.9832(3) 0.0476(8) Uani 1 1 d .
H31A H -0.1998 0.2273 1.0252 0.057 Uiso 1 1 calc R
C32 C -0.1646(3) 0.1066(3) 0.9787(2) 0.0420(8) Uani 1 1 d .
H32A H -0.2157 0.0606 1.0193 0.050 Uiso 1 1 calc R
C33 C -0.0961(2) 0.0700(3) 0.9112(2) 0.0365(7) Uani 1 1 d .
C34 C -0.1059(2) -0.0268(3) 0.8996(2) 0.0403(8) Uani 1 1 d .
H34A H -0.1551 -0.0754 0.9403 0.048 Uiso 1 1 calc RD
C35 C -0.0442(2) -0.0552(3) 0.8283(2) 0.0393(7) Uani 1 1 d .
C36 C 0.0319(2) 0.0171(3) 0.7676(2) 0.0329(6) Uani 1 1 d .
C37 C 0.0937(2) 0.0082(2) 0.6788(2) 0.0321(6) Uani 1 1 d .
C38 C 0.1243(2) -0.0662(3) 0.5609(2) 0.0367(7) Uani 1 1 d .
C39 C 0.1038(3) -0.1454(3) 0.5261(3) 0.0452(8) Uani 1 1 d .
H39A H 0.0594 -0.2010 0.5646 0.054 Uiso 1 1 calc R
C40 C 0.1480(3) -0.1429(3) 0.4357(3) 0.0475(8) Uani 1 1 d .
H40A H 0.1316 -0.1963 0.4157 0.057 Uiso 1 1 calc R
C41 C 0.2146(3) -0.0642(3) 0.3764(3) 0.0419(8) Uani 1 1 d .
H41A H 0.2434 -0.0631 0.3164 0.050 Uiso 1 1 calc R
C42 C 0.2374(2) 0.0130(3) 0.4076(3) 0.0382(7) Uani 1 1 d .
H42A H 0.2830 0.0669 0.3682 0.046 Uiso 1 1 calc R
C43 C 0.1926(2) 0.0134(2) 0.5011(2) 0.0330(6) Uani 1 1 d .
C44 C 0.2134(2) 0.0905(2) 0.5379(2) 0.0315(6) Uani 1 1 d .
H44A H 0.2601 0.1443 0.5014 0.038 Uiso 1 1 calc R
C45 C 0.1668(2) 0.0895(2) 0.6272(2) 0.0294(6) Uani 1 1 d .
C46 C -0.0538(5) -0.1676(5) 0.8244(5) 0.0512(15) Uani 0.60 1 d PD
H46A H -0.0884 -0.1422 0.7569 0.061 Uiso 1 1 calc R
C47A C -0.1290(7) -0.2478(7) 0.9059(7) 0.062(2) Uani 0.45 1 d PD
H47A H -0.2051 -0.2172 0.8828 0.092 Uiso 0.45 1 calc PR
H47B H -0.1180 -0.2494 0.9705 0.092 Uiso 0.45 1 calc PRD
H47C H -0.1100 -0.3264 0.9144 0.092 Uiso 0.45 1 calc PR
C47B C 0.0395(18) -0.265(2) 0.840(2) 0.062(2) Uani 0.15 1 d PD
H47D H 0.1059 -0.2490 0.8594 0.092 Uiso 0.15 1 calc PR
H47E H 0.0503 -0.2697 0.7774 0.092 Uiso 0.15 1 calc PR
H47F H 0.0227 -0.3379 0.8939 0.092 Uiso 0.15 1 calc PR
C48 C 0.4529(15) -0.4643(17) 0.9766(16) 0.285(8) Uiso 1 1 d D
C49 C 0.3474(14) -0.5024(15) 0.9640(13) 0.255(7) Uiso 1 1 d D
C50 C 0.2739(16) -0.589(2) 0.9949(17) 0.225(9) Uiso 0.67 1 d PD
C51 C 0.1573(19) -0.536(2) 0.9965(19) 0.132(8) Uiso 0.33 1 d PD

loop_
_atom_site_aniso_label
_atom_site_aniso_U_11
_atom_site_aniso_U_22
_atom_site_aniso_U_33
_atom_site_aniso_U_23
_atom_site_aniso_U_13
_atom_site_aniso_U_12
Rh1 0.02164(12) 0.02400(12) 0.02595(13) -0.00541(9) -0.00079(8) -0.00371(8)
Cl1 0.0359(4) 0.0529(5) 0.0297(4) -0.0145(3) 0.0003(3) -0.0130(3)
N1 0.0238(11) 0.0239(11) 0.0266(12) -0.0067(10) -0.0039(9) -0.0022(9)
N2 0.0224(11) 0.0237(11) 0.0270(12) -0.0041(10) -0.0020(9) -0.0037(9)
N3 0.0222(11) 0.0308(12) 0.0262(12) -0.0010(10) -0.0031(9) -0.0022(9)
N4 0.0299(13) 0.0278(12) 0.0415(15) -0.0072(11) -0.0049(11) -0.0064(10)
C1 0.0247(13) 0.0221(13) 0.0253(13) -0.0084(11) -0.0040(10) -0.0023(10)
C2 0.0224(13) 0.0321(15) 0.0324(15) -0.0116(13) 0.0001(11) -0.0026(11)
C3 0.0265(14) 0.0337(15) 0.0278(14) -0.0078(12) 0.0023(11) -0.0090(12)
C4 0.0209(13) 0.0288(14) 0.0282(14) -0.0075(12) -0.0040(11) 0.0003(11)
C5 0.0268(14) 0.0279(14) 0.0360(16) -0.0079(13) -0.0053(12) 0.0000(11)
C6 0.0440(18) 0.0303(16) 0.0459(19) -0.0042(15) -0.0121(15) -0.0006(14)
C7 0.0435(19) 0.045(2) 0.0403(19) -0.0011(16) -0.0180(15) 0.0001(15)
C8 0.0373(17) 0.051(2) 0.0370(17) -0.0156(16) -0.0116(14) -0.0046(15)
C9 0.0278(14) 0.0352(16) 0.0333(16) -0.0117(13) -0.0016(12) -0.0041(12)
C10 0.0322(16) 0.0283(15) 0.0508(19) -0.0139(14) -0.0111(14) 0.0003(12)
C11 0.054(2) 0.048(2) 0.073(3) -0.001(2) -0.022(2) -0.0184(18)
C12 0.053(2) 0.095(4) 0.119(4) -0.081(4) -0.014(3) 0.003(2)
C13 0.0356(16) 0.0365(16) 0.0400(17) -0.0179(14) -0.0038(13) -0.0054(13)
C14 0.0431(19) 0.0445(19) 0.060(2) -0.0249(18) 0.0053(17) -0.0150(16)
C15 0.053(2) 0.054(2) 0.057(2) -0.0324(19) 0.0034(18) -0.0148(17)
C16 0.0232(13) 0.0207(13) 0.0344(15) -0.0022(12) -0.0022(11) -0.0042(10)
C17 0.0273(14) 0.0233(13) 0.0378(16) -0.0038(12) 0.0033(12) -0.0070(11)
C18 0.0352(16) 0.0271(15) 0.049(2) -0.0090(14) 0.0039(14) -0.0022(13)
C19 0.0330(16) 0.0300(16) 0.053(2) -0.0029(15) -0.0076(15) 0.0024(13)
C20 0.0364(17) 0.0334(16) 0.0400(18) -0.0015(14) -0.0112(14) -0.0032(13)
C21 0.0293(15) 0.0286(15) 0.0342(16) -0.0023(13) -0.0039(12) -0.0063(12)
C22 0.0401(17) 0.0274(14) 0.0388(17) -0.0119(13) -0.0003(13) -0.0067(13)
C23 0.059(2) 0.050(2) 0.049(2) -0.0224(18) 0.0046(18) -0.0041(18)
C24 0.051(2) 0.048(2) 0.059(2) -0.0213(18) -0.0012(18) -0.0181(17)
C25 0.0497(19) 0.0337(16) 0.0362(17) -0.0086(14) -0.0105(15) -0.0046(14)
C26 0.083(3) 0.050(2) 0.038(2) -0.0117(17) 0.0051(19) -0.007(2)
C27 0.076(3) 0.046(2) 0.067(3) -0.018(2) -0.038(2) -0.002(2)
C28 0.0235(13) 0.0354(16) 0.0261(14) -0.0035(12) -0.0065(11) 0.0005(12)
C29 0.0338(16) 0.0341(16) 0.0337(16) -0.0058(13) 0.0001(13) -0.0018(13)
C30 0.0459(19) 0.0385(18) 0.0424(19) -0.0132(15) 0.0003(15) -0.0005(15)
C31 0.0392(18) 0.057(2) 0.0364(18) -0.0166(16) 0.0045(14) 0.0005(16)
C32 0.0289(15) 0.053(2) 0.0318(16) -0.0102(15) 0.0009(13) -0.0066(14)
C33 0.0251(14) 0.0422(17) 0.0249(14) -0.0023(13) -0.0051(12) -0.0032(12)
C34 0.0275(15) 0.0441(18) 0.0325(16) -0.0025(14) -0.0026(12) -0.0122(13)
C35 0.0288(15) 0.0437(18) 0.0341(16) -0.0073(14) -0.0021(12) -0.0119(13)
C36 0.0242(14) 0.0312(15) 0.0321(15) -0.0054(12) -0.0064(11) -0.0047(11)
C37 0.0235(13) 0.0273(14) 0.0331(15) -0.0043(12) -0.0049(11) -0.0024(11)
C38 0.0294(15) 0.0281(15) 0.0430(18) -0.0095(13) -0.0091(13) -0.0008(12)
C39 0.0418(18) 0.0310(16) 0.060(2) -0.0185(16) -0.0069(16) -0.0064(14)
C40 0.0471(19) 0.0363(17) 0.062(2) -0.0262(17) -0.0089(17) -0.0015(15)
C41 0.0394(17) 0.0386(17) 0.0452(19) -0.0209(15) -0.0098(14) 0.0052(14)
C42 0.0329(16) 0.0365(16) 0.0427(18) -0.0177(14) -0.0048(13) -0.0012(13)
C43 0.0254(14) 0.0289(14) 0.0383(16) -0.0115(13) -0.0079(12) -0.0004(11)
C44 0.0266(14) 0.0271(14) 0.0338(15) -0.0081(12) -0.0027(12) -0.0057(11)
C45 0.0222(13) 0.0264(14) 0.0321(15) -0.0079(12) -0.0064(11) -0.0020(11)
C46 0.053(4) 0.050(3) 0.050(4) -0.021(3) 0.006(3) -0.019(3)
C47A 0.060(5) 0.079(6) 0.051(5) -0.028(5) 0.012(4) -0.036(5)
C47B 0.060(5) 0.079(6) 0.051(5) -0.028(5) 0.012(4) -0.036(5)

loop_
_atom_type_symbol
_atom_type_description
_atom_type_scat_dispersion_real
_atom_type_scat_dispersion_imag
_atom_type_scat_source
C C 0.0033 0.0016 'International Tables Vol C Tables 4.2.6.8 and 6.1.1.4'
H H 0.0000 0.0000 'International Tables Vol C Tables 4.2.6.8 and 6.1.1.4'
N N 0.0061 0.0033 'International Tables Vol C Tables 4.2.6.8 and 6.1.1.4'
Cl Cl 0.1484 0.1585 'International Tables Vol C Tables 4.2.6.8 and 6.1.1.4'
Rh Rh -1.1178 0.9187 'International Tables Vol C Tables 4.2.6.8 and 6.1.1.4'

loop_
_geom_angle_atom_site_label_1
_geom_angle_atom_site_label_2
_geom_angle_atom_site_label_3
_geom_angle
_geom_angle_site_symmetry_1
C45 Rh1 C1 91.56(11) .
C45 Rh1 N3 82.90(11) .
C1 Rh1 N3 174.47(10) .
C45 Rh1 Cl1 152.33(8) .
C1 Rh1 Cl1 93.59(8) .
N3 Rh1 Cl1 91.37(7) .
C1 N1 C4 124.0(2) .
C1 N1 C2 115.2(2) .
C4 N1 C2 119.1(2) .
C1 N2 C16 123.0(2) .
C1 N2 C3 114.2(2) .
C16 N2 C3 122.3(2) .
C36 N3 C28 120.4(2) .
C36 N3 Rh1 110.61(19) .
C28 N3 Rh1 128.8(2) .
C37 N4 C38 119.9(3) .
N2 C1 N1 98.9(2) .
N2 C1 Rh1 128.40(19) .
N1 C1 Rh1 132.4(2) .
C3 C2 N1 105.1(2) .
C3 C2 H2A 127.4 .
N1 C2 H2A 127.4 .
C2 C3 N2 106.5(3) .
C2 C3 H3A 126.8 .
N2 C3 H3A 126.8 .
C5 C4 N1 117.5(3) .
C5 C4 C9 125.7(3) .
N1 C4 C9 116.6(3) .
C6 C5 C4 113.9(3) .
C6 C5 C10 120.2(3) .
C4 C5 C10 125.8(3) .
C5 C6 C7 121.2(3) .
C5 C6 H6A 119.4 .
C7 C6 H6A 119.4 .
C8 C7 C6 123.3(3) .
C8 C7 H7A 118.4 .
C6 C7 H7A 118.4 .
C9 C8 C7 118.7(3) .
C9 C8 H8A 120.7 .
C7 C8 H8A 120.7 .
C8 C9 C4 117.3(3) .
C8 C9 C13 116.7(3) .
C4 C9 C13 126.0(3) .
C5 C10 C11 109.7(3) .
C5 C10 C12 114.6(3) .
C11 C10 C12 112.9(3) .
C5 C10 H10A 106.3 .
C11 C10 H10A 106.3 .
C12 C10 H10A 106.3 .
C10 C11 H11A 109.5 .
C10 C11 H11B 109.5 .
H11A C11 H11B 109.5 .
C10 C11 H11C 109.5 .
H11A C11 H11C 109.5 .
H11B C11 H11C 109.5 .
C10 C12 H12A 109.5 .
C10 C12 H12B 109.5 .
H12A C12 H12B 109.5 .
C10 C12 H12C 109.5 .
H12A C12 H12C 109.5 .
H12B C12 H12C 109.5 .
C9 C13 C14 110.5(3) .
C9 C13 C15 113.8(3) .
C14 C13 C15 112.2(3) .
C9 C13 H13A 106.6 .
C14 C13 H13A 106.6 .
C15 C13 H13A 106.6 .
C13 C14 H14A 109.5 .
C13 C14 H14B 109.5 .
H14A C14 H14B 109.5 .
C13 C14 H14C 109.5 .
H14A C14 H14C 109.5 .
H14B C14 H14C 109.5 .
C13 C15 H15A 109.5 .
C13 C15 H15B 109.5 .
H15A C15 H15B 109.5 .
C13 C15 H15C 109.5 .
H15A C15 H15C 109.5 .
H15B C15 H15C 109.5 .
C21 C16 N2 114.2(3) .
C21 C16 C17 126.3(3) .
N2 C16 C17 119.3(3) .
C18 C17 C16 117.7(3) .
C18 C17 C22 116.0(3) .
C16 C17 C22 126.1(3) .
C17 C18 C19 116.9(3) .
C17 C18 H18A 121.6 .
C19 C18 H18A 121.6 .
C18 C19 C20 124.5(3) .
C18 C19 H19A 117.8 .
C20 C19 H19A 117.8 .
C21 C20 C19 121.4(3) .
C21 C20 H20A 119.3 .
C19 C20 H20A 119.3 .
C20 C21 C16 113.2(3) .
C20 C21 C25 119.0(3) .
C16 C21 C25 127.8(3) .
C17 C22 C24 108.5(3) .
C17 C22 C23 116.7(3) .
C24 C22 C23 110.8(3) .
C17 C22 H22A 106.8 .
C24 C22 H22A 106.8 .
C23 C22 H22A 106.8 .
C22 C23 H23A 109.5 .
C22 C23 H23B 109.5 .
H23A C23 H23B 109.5 .
C22 C23 H23C 109.5 .
H23A C23 H23C 109.5 .
H23B C23 H23C 109.5 .
C22 C24 H24A 109.5 .
C22 C24 H24B 109.5 .
H24A C24 H24B 109.5 .
C22 C24 H24C 109.5 .
H24A C24 H24C 109.5 .
H24B C24 H24C 109.5 .
C27 C25 C26 111.0(3) .
C27 C25 C21 111.2(3) .
C26 C25 C21 114.3(3) .
C27 C25 H25A 106.6 .
C26 C25 H25A 106.6 .
C21 C25 H25A 106.6 .
C25 C26 H26A 109.5 .
C25 C26 H26B 109.5 .
H26A C26 H26B 109.5 .
C25 C26 H26C 109.5 .
H26A C26 H26C 109.5 .
H26B C26 H26C 109.5 .
C25 C27 H27A 109.5 .
C25 C27 H27B 109.5 .
H27A C27 H27B 109.5 .
C25 C27 H27C 109.5 .
H27A C27 H27C 109.5 .
H27B C27 H27C 109.5 .
C29 C28 C33 116.5(3) .
C29 C28 N3 121.0(3) .
C33 C28 N3 122.4(3) .
C28 C29 C30 121.0(3) .
C28 C29 H29A 119.5 .
C30 C29 H29A 119.5 .
C31 C30 C29 122.8(3) .
C31 C30 H30A 118.6 .
C29 C30 H30A 118.6 .
C32 C31 C30 117.5(3) .
C32 C31 H31A 121.3 .
C30 C31 H31A 121.3 .
C31 C32 C33 121.5(3) .
C31 C32 H32A 119.3 .
C33 C32 H32A 119.3 .
C34 C33 C28 115.3(3) .
C34 C33 C32 124.0(3) .
C28 C33 C32 120.7(3) .
C33 C34 C35 122.8(3) .
C33 C34 H34A 118.6 .
C35 C34 H34A 118.6 .
C36 C35 C34 118.8(3) .
C36 C35 C46 121.0(3) .
C34 C35 C46 119.9(3) .
N3 C36 C35 119.6(3) .
N3 C36 C37 114.9(2) .
C35 C36 C37 125.4(3) .
N4 C37 C45 122.4(3) .
N4 C37 C36 120.9(3) .
C45 C37 C36 116.6(3) .
C43 C38 N4 122.9(3) .
C43 C38 C39 116.1(3) .
N4 C38 C39 121.0(3) .
C40 C39 C38 122.4(3) .
C40 C39 H39A 118.8 .
C38 C39 H39A 118.8 .
C41 C40 C39 121.6(3) .
C41 C40 H40A 119.2 .
C39 C40 H40A 119.2 .
C42 C41 C40 118.0(3) .
C42 C41 H41A 121.0 .
C40 C41 H41A 121.0 .
C41 C42 C43 122.0(3) .
C41 C42 H42A 119.0 .
C43 C42 H42A 119.0 .
C38 C43 C44 115.3(3) .
C38 C43 C42 119.9(3) .
C44 C43 C42 124.8(3) .
C45 C44 C43 122.9(3) .
C45 C44 H44A 118.5 .
C43 C44 H44A 118.5 .
C44 C45 C37 116.5(3) .
C44 C45 Rh1 132.4(2) .
C37 C45 Rh1 110.8(2) .
C47B C46 C35 125.5(11) .
C47B C46 C47A 95.8(11) .
C35 C46 C47A 115.7(5) .
C47B C46 H46A 106.1 .
C35 C46 H46A 106.1 .
C47A C46 H46A 106.1 .
C46 C47A H47A 109.5 .
C46 C47A H47B 109.5 .
H47A C47A H47B 109.5 .
C46 C47A H47C 109.5 .
H47A C47A H47C 109.5 .
H47B C47A H47C 109.5 .
C46 C47B H47D 109.5 .
C46 C47B H47E 109.5 .
H47D C47B H47E 109.5 .
C46 C47B H47F 109.5 .
H47D C47B H47F 109.5 .
H47E C47B H47F 109.5 .
C48 C48 C49 126(2) 2_647
C50 C49 C48 152.0(19) .
C49 C50 C51 111(2) .

loop_
_geom_bond_atom_site_label_1
_geom_bond_atom_site_label_2
_geom_bond_distance
_geom_bond_site_symmetry_2
Rh1 C45 2.027(3) .
Rh1 C1 2.045(3) .
Rh1 N3 2.166(2) .
Rh1 Cl1 2.4170(8) .
N1 C1 1.352(3) .
N1 C4 1.399(3) .
N1 C2 1.414(4) .
N2 C1 1.337(3) .
N2 C16 1.401(3) .
N2 C3 1.428(4) .
N3 C36 1.356(4) .
N3 C28 1.449(4) .
N4 C37 1.342(4) .
N4 C38 1.428(4) .
C2 C3 1.269(4) .
C2 H2A 0.9500 .
C3 H3A 0.9500 .
C4 C5 1.376(4) .
C4 C9 1.415(4) .
C5 C6 1.344(4) .
C5 C10 1.513(4) .
C6 C7 1.385(5) .
C6 H6A 0.9500 .
C7 C8 1.353(5) .
C7 H7A 0.9500 .
C8 C9 1.322(4) .
C8 H8A 0.9500 .
C9 C13 1.507(4) .
C10 C11 1.549(5) .
C10 C12 1.587(5) .
C10 H10A 1.0000 .
C11 H11A 0.9800 .
C11 H11B 0.9800 .
C11 H11C 0.9800 .
C12 H12A 0.9800 .
C12 H12B 0.9800 .
C12 H12C 0.9800 .
C13 C14 1.564(5) .
C13 C15 1.603(5) .
C13 H13A 1.0000 .
C14 H14A 0.9800 .
C14 H14B 0.9800 .
C14 H14C 0.9800 .
C15 H15A 0.9800 .
C15 H15B 0.9800 .
C15 H15C 0.9800 .
C16 C21 1.393(4) .
C16 C17 1.461(4) .
C17 C18 1.344(4) .
C17 C22 1.509(5) .
C18 C19 1.372(5) .
C18 H18A 0.9500 .
C19 C20 1.430(5) .
C19 H19A 0.9500 .
C20 C21 1.350(4) .
C20 H20A 0.9500 .
C21 C25 1.582(5) .
C22 C24 1.539(5) .
C22 C23 1.607(5) .
C22 H22A 1.0000 .
C23 H23A 0.9800 .
C23 H23B 0.9800 .
C23 H23C 0.9800 .
C24 H24A 0.9800 .
C24 H24B 0.9800 .
C24 H24C 0.9800 .
C25 C27 1.533(5) .
C25 C26 1.564(5) .
C25 H25A 1.0000 .
C26 H26A 0.9800 .
C26 H26B 0.9800 .
C26 H26C 0.9800 .
C27 H27A 0.9800 .
C27 H27B 0.9800 .
C27 H27C 0.9800 .
C28 C29 1.415(5) .
C28 C33 1.434(4) .
C29 C30 1.436(5) .
C29 H29A 0.9500 .
C30 C31 1.429(5) .
C30 H30A 0.9500 .
C31 C32 1.355(5) .
C31 H31A 0.9500 .
C32 C33 1.498(5) .
C32 H32A 0.9500 .
C33 C34 1.410(5) .
C34 C35 1.447(5) .
C34 H34A 0.9500 .
C35 C36 1.442(4) .
C35 C46 1.555(7) .
C36 C37 1.555(4) .
C37 C45 1.449(4) .
C38 C43 1.417(4) .
C38 C39 1.446(5) .
C39 C40 1.431(5) .
C39 H39A 0.9500 .
C40 C41 1.394(5) .
C40 H40A 0.9500 .
C41 C42 1.394(5) .
C41 H41A 0.9500 .
C42 C43 1.491(5) .
C42 H42A 0.9500 .
C43 C44 1.444(4) .
C44 C45 1.434(4) .
C44 H44A 0.9500 .
C46 C47B 1.519(18) .
C46 C47A 1.591(9) .
C46 H46A 1.0000 .
C47A H47A 0.9800 .
C47A H47B 0.9800 .
C47A H47C 0.9800 .
C47B H47D 0.9800 .
C47B H47E 0.9800 .
C47B H47F 0.9800 .
C48 C48 1.36(3) 2_647
C48 C49 1.549(15) .
C49 C50 1.490(16) .
C50 C51 1.514(17) .
